data_4036425
loop_
_publ_author_name
'Maury, Julien'
'Clayden, Jonathan'

_publ_section_title
;
 \a-Quaternary Proline Derivatives by Intramolecular Diastereoselective
 Arylation of N-Carboxamido Proline Ester Enolates.
;
_journal_issue 21
_journal_name_full 'The Journal of organic chemistry'
_journal_page_first 10757
_journal_page_last 10768
_journal_paper_doi 10.1021/acs.joc.5b01912
_journal_volume 80
_journal_year 2015
_chemical_absolute_configuration syn
_chemical_formula_sum 'C17 H20 N2 O2'
_chemical_formula_weight 284.35
_space_group_IT_number 5
_space_group_name_Hall 'C 2y'
_space_group_name_H-M_alt 'C 1 2 1'
_symmetry_cell_setting monoclinic
_symmetry_space_group_name_H-M 'C 1 2 1'
_atom_sites_solution_hydrogens geom
_atom_sites_solution_primary direct
_atom_sites_solution_secondary difmap
_audit_creation_method SHELXL-97
_cell_angle_alpha 90.00
_cell_angle_beta 92.635(2)
_cell_angle_gamma 90.00
_cell_formula_units_Z 4
_cell_length_a 16.2307(4)
_cell_length_b 8.9399(2)
_cell_length_c 10.0149(3)
_cell_measurement_reflns_used 2703
_cell_measurement_temperature 100(2)
_cell_measurement_theta_max 72.24
_cell_measurement_theta_min 5.46
_cell_volume 1451.63(7)
_computing_cell_refinement 'Bruker SAINT'
_computing_data_collection 'Bruker APEX2'
_computing_data_reduction 'Bruker SAINT'
_computing_molecular_graphics 'Bruker SHELXTL'
_computing_publication_material 'Bruker SHELXTL'
_computing_structure_refinement 'SHELXL-97 (Sheldrick, 2008)'
_computing_structure_solution 'SHELXS-97 (Sheldrick, 2008)'
_diffrn_ambient_temperature 100(2)
_diffrn_measured_fraction_theta_full 0.964
_diffrn_measured_fraction_theta_max 0.950
_diffrn_measurement_device_type 'Bruker APEX-II CCD'
_diffrn_measurement_method '\f and \w scans'
_diffrn_radiation_monochromator graphite
_diffrn_radiation_source 'fine-focus sealed tube'
_diffrn_radiation_type CuK\a
_diffrn_radiation_wavelength 1.54178
_diffrn_reflns_av_R_equivalents 0.0198
_diffrn_reflns_av_sigmaI/netI 0.0275
_diffrn_reflns_limit_h_max 17
_diffrn_reflns_limit_h_min -19
_diffrn_reflns_limit_k_max 10
_diffrn_reflns_limit_k_min -11
_diffrn_reflns_limit_l_max 11
_diffrn_reflns_limit_l_min -8
_diffrn_reflns_number 4147
_diffrn_reflns_theta_full 67.00
_diffrn_reflns_theta_max 72.23
_diffrn_reflns_theta_min 4.42
_exptl_absorpt_coefficient_mu 0.688
_exptl_absorpt_correction_T_max 0.9599
_exptl_absorpt_correction_T_min 0.793165
_exptl_absorpt_correction_type multi-scan
_exptl_absorpt_process_details SADABS
_exptl_crystal_colour white
_exptl_crystal_density_diffrn 1.301
_exptl_crystal_density_method 'not measured'
_exptl_crystal_description block
_exptl_crystal_F_000 608
_exptl_crystal_size_max 0.24
_exptl_crystal_size_mid 0.19
_exptl_crystal_size_min 0.06
_refine_diff_density_max 0.169
_refine_diff_density_min -0.148
_refine_diff_density_rms 0.032
_refine_ls_abs_structure_details 'Flack H D (1983), Acta Cryst. A39, 876-881'
_refine_ls_abs_structure_Flack 0.1(2)
_refine_ls_extinction_method none
_refine_ls_goodness_of_fit_ref 1.054
_refine_ls_hydrogen_treatment constr
_refine_ls_matrix_type full
_refine_ls_number_parameters 191
_refine_ls_number_reflns 2234
_refine_ls_number_restraints 1
_refine_ls_restrained_S_all 1.054
_refine_ls_R_factor_all 0.0293
_refine_ls_R_factor_gt 0.0276
_refine_ls_shift/su_max 0.001
_refine_ls_shift/su_mean 0.000
_refine_ls_structure_factor_coef Fsqd
_refine_ls_weighting_details 'calc w=1/[\s^2^(Fo^2^)+(0.0348P)^2^+0.5000P] where P=(Fo^2^+2Fc^2^)/3'
_refine_ls_weighting_scheme calc
_refine_ls_wR_factor_gt 0.0684
_refine_ls_wR_factor_ref 0.0695
_reflns_number_gt 2146
_reflns_number_total 2234
_reflns_threshold_expression >2sigma(I)
_cod_data_source_file jo5b01912_si_004.cif
_cod_data_source_block s4189ma
_cod_depositor_comments
;
The following automatic conversions were performed:

data item '_symmetry_cell_setting' value 'Monoclinic' was changed to
'monoclinic' in accordance with the
/home/saulius/struct/COD-crude-data/automatic-downloads/DataCite-retrospective/ACS/depositions/lib/dictionaries/cif_core.dic
dictionary named 'cif_core.dic' version 2.4.2 last updated on
2011-04-26.

Automatic conversion script
Id: cif_fix_values 6909 2019-04-08 15:41:33Z antanas 
;
_cod_original_sg_symbol_H-M C2
_cod_database_code 4036425

loop_
_symmetry_equiv_pos_as_xyz
'x, y, z'
'-x, y, -z'
'x+1/2, y+1/2, z'
'-x+1/2, y+1/2, -z'

loop_
_atom_site_label
_atom_site_type_symbol
_atom_site_fract_x
_atom_site_fract_y
_atom_site_fract_z
_atom_site_U_iso_or_equiv
_atom_site_adp_type
_atom_site_occupancy
_atom_site_symmetry_multiplicity
_atom_site_calc_flag
_atom_site_refinement_flags
C1 C 0.85853(9) 0.60260(16) 0.26114(15) 0.0155(3) Uani 1 1 d .
C2 C 0.83034(9) 0.70722(18) 0.37163(15) 0.0169(3) Uani 1 1 d .
C3 C 0.94462(9) 0.81242(18) 0.28080(15) 0.0170(3) Uani 1 1 d .
C4 C 1.00133(9) 0.57277(17) 0.19414(15) 0.0162(3) Uani 1 1 d .
H4 H 1.0237 0.5889 0.1039 0.019 Uiso 1 1 calc R
C5 C 1.07119(9) 0.58573(18) 0.30223(15) 0.0191(3) Uani 1 1 d .
H5A H 1.1041 0.6765 0.2857 0.023 Uiso 1 1 calc R
H5B H 1.0472 0.5965 0.3908 0.023 Uiso 1 1 calc R
C6 C 1.12757(10) 0.4489(2) 0.30353(17) 0.0224(3) Uani 1 1 d .
H6A H 1.1545 0.4417 0.2171 0.027 Uiso 1 1 calc R
H6B H 1.1712 0.4602 0.3751 0.027 Uiso 1 1 calc R
C7 C 1.07908(10) 0.30641(19) 0.32683(16) 0.0210(3) Uani 1 1 d .
H7A H 1.0535 0.3119 0.4146 0.025 Uiso 1 1 calc R
H7B H 1.1168 0.2194 0.3282 0.025 Uiso 1 1 calc R
C8 C 1.01208(10) 0.28594(18) 0.21634(16) 0.0214(3) Uani 1 1 d .
H8A H 0.9782 0.1978 0.2377 0.026 Uiso 1 1 calc R
H8B H 1.0386 0.2652 0.1312 0.026 Uiso 1 1 calc R
C9 C 0.95557(9) 0.42156(17) 0.19716(15) 0.0171(3) Uani 1 1 d .
H9 H 0.9247 0.4095 0.1091 0.020 Uiso 1 1 calc R
C10 C 0.89155(9) 0.44781(18) 0.30361(15) 0.0173(3) Uani 1 1 d .
H10A H 0.8475 0.3711 0.2988 0.021 Uiso 1 1 calc R
H10B H 0.9176 0.4497 0.3949 0.021 Uiso 1 1 calc R
C11 C 0.78907(9) 0.59192(17) 0.15283(15) 0.0169(3) Uani 1 1 d .
C12 C 0.79713(10) 0.65267(18) 0.02662(17) 0.0209(3) Uani 1 1 d .
H12 H 0.8466 0.7029 0.0061 0.025 Uiso 1 1 calc R
C13 C 0.73296(11) 0.6403(2) -0.07022(18) 0.0251(4) Uani 1 1 d .
H13 H 0.7390 0.6815 -0.1567 0.030 Uiso 1 1 calc R
C14 C 0.66062(11) 0.5681(2) -0.04088(18) 0.0252(4) Uani 1 1 d .
H14 H 0.6171 0.5592 -0.1072 0.030 Uiso 1 1 calc R
C15 C 0.65170(10) 0.5088(2) 0.08574(17) 0.0229(3) Uani 1 1 d .
H15 H 0.6017 0.4605 0.1065 0.027 Uiso 1 1 calc R
C16 C 0.71579(10) 0.51975(18) 0.18224(16) 0.0198(3) Uani 1 1 d .
H16 H 0.7097 0.4780 0.2685 0.024 Uiso 1 1 calc R
C17 C 0.87114(11) 0.96465(18) 0.44986(17) 0.0238(4) Uani 1 1 d .
H17A H 0.8136 0.9757 0.4738 0.036 Uiso 1 1 calc R
H17B H 0.8880 1.0534 0.4006 0.036 Uiso 1 1 calc R
H17C H 0.9064 0.9537 0.5313 0.036 Uiso 1 1 calc R
N1 N 0.87911(8) 0.83216(14) 0.36609(13) 0.0181(3) Uani 1 1 d .
N2 N 0.93252(7) 0.67968(15) 0.21495(12) 0.0157(3) Uani 1 1 d .
O1 O 0.77484(6) 0.68792(14) 0.44697(11) 0.0220(2) Uani 1 1 d .
O2 O 1.00076(7) 0.90043(12) 0.27111(12) 0.0224(3) Uani 1 1 d .

loop_
_atom_site_aniso_label
_atom_site_aniso_U_11
_atom_site_aniso_U_22
_atom_site_aniso_U_33
_atom_site_aniso_U_23
_atom_site_aniso_U_13
_atom_site_aniso_U_12
C1 0.0133(7) 0.0157(7) 0.0174(8) 0.0018(5) 0.0009(5) -0.0013(6)
C2 0.0153(7) 0.0179(8) 0.0172(7) 0.0020(6) -0.0020(5) 0.0034(6)
C3 0.0145(7) 0.0176(8) 0.0186(8) 0.0027(6) -0.0015(5) 0.0032(6)
C4 0.0154(7) 0.0168(8) 0.0164(7) -0.0010(6) 0.0012(5) 0.0036(6)
C5 0.0158(7) 0.0199(8) 0.0215(8) -0.0012(6) 0.0000(5) 0.0008(6)
C6 0.0154(7) 0.0272(9) 0.0244(8) -0.0018(6) -0.0029(5) 0.0041(7)
C7 0.0197(8) 0.0218(8) 0.0209(8) -0.0018(6) -0.0031(6) 0.0069(7)
C8 0.0230(8) 0.0183(8) 0.0226(9) -0.0041(6) -0.0039(6) 0.0045(6)
C9 0.0170(7) 0.0170(8) 0.0169(7) -0.0019(5) -0.0025(5) 0.0027(6)
C10 0.0163(7) 0.0148(7) 0.0206(8) 0.0020(5) -0.0012(5) 0.0001(6)
C11 0.0152(7) 0.0147(7) 0.0207(8) -0.0030(5) 0.0003(5) 0.0042(6)
C12 0.0189(8) 0.0181(8) 0.0255(9) 0.0028(6) -0.0017(6) -0.0001(6)
C13 0.0272(9) 0.0245(9) 0.0231(9) 0.0038(6) -0.0048(6) 0.0036(7)
C14 0.0215(8) 0.0213(9) 0.0317(9) -0.0067(7) -0.0100(6) 0.0058(7)
C15 0.0146(8) 0.0212(8) 0.0328(9) -0.0090(6) 0.0003(6) 0.0019(6)
C16 0.0179(8) 0.0190(8) 0.0226(8) -0.0033(6) 0.0030(6) 0.0012(6)
C17 0.0260(8) 0.0184(8) 0.0273(9) -0.0059(6) 0.0028(6) 0.0021(7)
N1 0.0188(7) 0.0146(6) 0.0208(7) -0.0010(5) 0.0011(5) 0.0014(5)
N2 0.0133(6) 0.0161(6) 0.0178(6) 0.0011(5) 0.0011(4) 0.0009(5)
O1 0.0202(6) 0.0256(6) 0.0207(6) 0.0007(4) 0.0052(4) -0.0002(5)
O2 0.0203(6) 0.0180(6) 0.0290(7) 0.0021(4) 0.0022(4) -0.0035(5)

loop_
_atom_type_symbol
_atom_type_description
_atom_type_scat_dispersion_real
_atom_type_scat_dispersion_imag
_atom_type_scat_source
C C 0.0181 0.0091 'International Tables Vol C Tables 4.2.6.8 and 6.1.1.4'
H H 0.0000 0.0000 'International Tables Vol C Tables 4.2.6.8 and 6.1.1.4'
N N 0.0311 0.0180 'International Tables Vol C Tables 4.2.6.8 and 6.1.1.4'
O O 0.0492 0.0322 'International Tables Vol C Tables 4.2.6.8 and 6.1.1.4'

loop_
_geom_angle_atom_site_label_1
_geom_angle_atom_site_label_2
_geom_angle_atom_site_label_3
_geom_angle
N2 C1 C11 112.95(12)
N2 C1 C2 102.42(12)
C11 C1 C2 108.34(11)
N2 C1 C10 103.21(11)
C11 C1 C10 112.09(12)
C2 C1 C10 117.45(12)
O1 C2 N1 125.95(14)
O1 C2 C1 128.02(14)
N1 C2 C1 105.99(12)
O2 C3 N2 128.09(14)
O2 C3 N1 124.07(14)
N2 C3 N1 107.83(12)
N2 C4 C5 112.74(12)
N2 C4 C9 101.21(11)
C5 C4 C9 113.12(12)
N2 C4 H4 109.8
C5 C4 H4 109.8
C9 C4 H4 109.8
C6 C5 C4 111.60(13)
C6 C5 H5A 109.3
C4 C5 H5A 109.3
C6 C5 H5B 109.3
C4 C5 H5B 109.3
H5A C5 H5B 108.0
C7 C6 C5 110.98(12)
C7 C6 H6A 109.4
C5 C6 H6A 109.4
C7 C6 H6B 109.4
C5 C6 H6B 109.4
H6A C6 H6B 108.0
C6 C7 C8 110.22(13)
C6 C7 H7A 109.6
C8 C7 H7A 109.6
C6 C7 H7B 109.6
C8 C7 H7B 109.6
H7A C7 H7B 108.1
C7 C8 C9 113.56(13)
C7 C8 H8A 108.9
C9 C8 H8A 108.9
C7 C8 H8B 108.9
C9 C8 H8B 108.9
H8A C8 H8B 107.7
C8 C9 C10 117.01(13)
C8 C9 C4 114.28(12)
C10 C9 C4 102.74(11)
C8 C9 H9 107.4
C10 C9 H9 107.4
C4 C9 H9 107.4
C1 C10 C9 100.57(11)
C1 C10 H10A 111.7
C9 C10 H10A 111.7
C1 C10 H10B 111.7
C9 C10 H10B 111.7
H10A C10 H10B 109.4
C12 C11 C16 119.34(14)
C12 C11 C1 121.59(13)
C16 C11 C1 119.07(13)
C11 C12 C13 120.25(15)
C11 C12 H12 119.9
C13 C12 H12 119.9
C14 C13 C12 120.24(16)
C14 C13 H13 119.9
C12 C13 H13 119.9
C13 C14 C15 119.83(16)
C13 C14 H14 120.1
C15 C14 H14 120.1
C14 C15 C16 120.12(15)
C14 C15 H15 119.9
C16 C15 H15 119.9
C15 C16 C11 120.22(15)
C15 C16 H16 119.9
C11 C16 H16 119.9
N1 C17 H17A 109.5
N1 C17 H17B 109.5
H17A C17 H17B 109.5
N1 C17 H17C 109.5
H17A C17 H17C 109.5
H17B C17 H17C 109.5
C2 N1 C3 112.11(12)
C2 N1 C17 124.80(13)
C3 N1 C17 122.71(13)
C3 N2 C1 110.77(12)
C3 N2 C4 122.11(12)
C1 N2 C4 111.68(12)

loop_
_geom_bond_atom_site_label_1
_geom_bond_atom_site_label_2
_geom_bond_distance
C1 N2 1.4772(18)
C1 C11 1.531(2)
C1 C2 1.535(2)
C1 C10 1.537(2)
C2 O1 1.2138(18)
C2 N1 1.372(2)
C3 O2 1.2112(19)
C3 N2 1.367(2)
C3 N1 1.4053(19)
C4 N2 1.4919(18)
C4 C5 1.536(2)
C4 C9 1.543(2)
C4 H4 1.0000
C5 C6 1.528(2)
C5 H5A 0.9900
C5 H5B 0.9900
C6 C7 1.521(2)
C6 H6A 0.9900
C6 H6B 0.9900
C7 C8 1.526(2)
C7 H7A 0.9900
C7 H7B 0.9900
C8 C9 1.527(2)
C8 H8A 0.9900
C8 H8B 0.9900
C9 C10 1.5406(19)
C9 H9 1.0000
C10 H10A 0.9900
C10 H10B 0.9900
C11 C12 1.387(2)
C11 C16 1.396(2)
C12 C13 1.395(2)
C12 H12 0.9500
C13 C14 1.383(3)
C13 H13 0.9500
C14 C15 1.388(3)
C14 H14 0.9500
C15 C16 1.390(2)
C15 H15 0.9500
C16 H16 0.9500
C17 N1 1.4606(19)
C17 H17A 0.9800
C17 H17B 0.9800
C17 H17C 0.9800

loop_
_geom_torsion_atom_site_label_1
_geom_torsion_atom_site_label_2
_geom_torsion_atom_site_label_3
_geom_torsion_atom_site_label_4
_geom_torsion
N2 C1 C2 O1 -174.55(15)
C11 C1 C2 O1 65.87(19)
C10 C1 C2 O1 -62.3(2)
N2 C1 C2 N1 7.50(15)
C11 C1 C2 N1 -112.08(13)
C10 C1 C2 N1 119.72(14)
N2 C4 C5 C6 163.37(12)
C9 C4 C5 C6 49.28(16)
C4 C5 C6 C7 -58.20(17)
C5 C6 C7 C8 59.82(17)
C6 C7 C8 C9 -53.60(18)
C7 C8 C9 C10 -74.31(18)
C7 C8 C9 C4 45.79(18)
N2 C4 C9 C8 -164.18(12)
C5 C4 C9 C8 -43.31(17)
N2 C4 C9 C10 -36.38(13)
C5 C4 C9 C10 84.49(14)
N2 C1 C10 C9 -36.28(14)
C11 C1 C10 C9 85.56(13)
C2 C1 C10 C9 -148.05(13)
C8 C9 C10 C1 171.51(13)
C4 C9 C10 C1 45.46(13)
N2 C1 C11 C12 -1.2(2)
C2 C1 C11 C12 111.57(15)
C10 C1 C11 C12 -117.24(15)
N2 C1 C11 C16 179.09(13)
C2 C1 C11 C16 -68.18(17)
C10 C1 C11 C16 63.01(17)
C16 C11 C12 C13 -0.7(2)
C1 C11 C12 C13 179.57(15)
C11 C12 C13 C14 0.4(2)
C12 C13 C14 C15 0.4(3)
C13 C14 C15 C16 -1.0(2)
C14 C15 C16 C11 0.7(2)
C12 C11 C16 C15 0.1(2)
C1 C11 C16 C15 179.88(14)
O1 C2 N1 C3 172.16(16)
C1 C2 N1 C3 -9.83(15)
O1 C2 N1 C17 -0.9(2)
C1 C2 N1 C17 177.07(14)
O2 C3 N1 C2 -171.53(15)
N2 C3 N1 C2 8.21(16)
O2 C3 N1 C17 1.7(2)
N2 C3 N1 C17 -178.53(14)
O2 C3 N2 C1 176.99(15)
N1 C3 N2 C1 -2.74(16)
O2 C3 N2 C4 42.2(2)
N1 C3 N2 C4 -137.53(13)
C11 C1 N2 C3 113.42(14)
C2 C1 N2 C3 -2.88(15)
C10 C1 N2 C3 -125.33(13)
C11 C1 N2 C4 -106.89(13)
C2 C1 N2 C4 136.81(12)
C10 C1 N2 C4 14.36(15)
C5 C4 N2 C3 27.03(19)
C9 C4 N2 C3 148.17(13)
C5 C4 N2 C1 -107.40(14)
C9 C4 N2 C1 13.74(15)
